data_7200356
loop_
_publ_author_name
'Portell, Anna'
'Barbas, Rafael'
'Font-Bardia, Merc\`e'
'Dalmases, Pere'
'Prohens, Rafel'
'Puigjaner, Cristina'

_publ_section_title
;
 Ziprasidone malate, a new trimorphic salt with improved aqueous
 solubility
;
_journal_issue 5
_journal_name_full CrystEngComm
_journal_page_first 791
_journal_paper_doi 10.1039/b813401d
_journal_volume 11
_journal_year 2009
_chemical_formula_moiety 'C21 H20 Cl N4 O S'
_chemical_formula_sum 'C21 H20 Cl N4 O S'
_chemical_formula_weight 411.92
_chemical_name_systematic
;
?
;
_space_group_IT_number 14
_symmetry_cell_setting monoclinic
_symmetry_space_group_name_Hall '-P 2yab'
_symmetry_space_group_name_H-M 'P 1 21/a 1'
_atom_sites_solution_hydrogens geom
_atom_sites_solution_primary direct
_atom_sites_solution_secondary difmap
_audit_creation_method SHELXL-97
_cell_angle_alpha 90.00
_cell_angle_beta 95.60(4)
_cell_angle_gamma 90.00
_cell_formula_units_Z 4
_cell_length_a 7.377(8)
_cell_length_b 8.038(3)
_cell_length_c 33.627(6)
_cell_measurement_reflns_used 25
_cell_measurement_temperature 293(2)
_cell_measurement_theta_max 21
_cell_measurement_theta_min 12
_cell_volume 1984(2)
_computing_cell_refinement 'CAD-4/PC (Kretschmar, 1996)'
_computing_data_collection 'CAD-4/PC (Kretschmar, 1996)'
_computing_data_reduction 'XCAD4 (Harms and Wocadlo, 1995)'
_computing_molecular_graphics 'ORTEP (Brueggermann and Smith, 1990)'
_computing_publication_material 'PLATON (Spek, 1990)'
_computing_structure_refinement 'SHELXL-97 (Sheldrick, 1997)'
_computing_structure_solution 'SHELXS-97 (Sheldrick, 1997)'
_diffrn_ambient_temperature 293(2)
_diffrn_measured_fraction_theta_full 0.985
_diffrn_measured_fraction_theta_max 0.985
_diffrn_measurement_device_type 'Enraf-Nonius, CAD4'
_diffrn_measurement_method \w--2\q
_diffrn_radiation_monochromator graphite
_diffrn_radiation_source 'fine-focus sealed tube'
_diffrn_radiation_type MoK\a
_diffrn_radiation_wavelength 0.71073
_diffrn_reflns_av_R_equivalents 0.0524
_diffrn_reflns_av_sigmaI/netI 0.0755
_diffrn_reflns_limit_h_max 10
_diffrn_reflns_limit_h_min -10
_diffrn_reflns_limit_k_max 11
_diffrn_reflns_limit_k_min 0
_diffrn_reflns_limit_l_max 47
_diffrn_reflns_limit_l_min 0
_diffrn_reflns_number 5790
_diffrn_reflns_theta_full 30.14
_diffrn_reflns_theta_max 30.14
_diffrn_reflns_theta_min 2.43
_diffrn_standards_decay_% 1
_diffrn_standards_interval_time 120
_diffrn_standards_number 3
_exptl_absorpt_coefficient_mu 0.317
_exptl_absorpt_correction_type none
_exptl_crystal_colour red
_exptl_crystal_density_diffrn 1.379
_exptl_crystal_density_method 'not measured'
_exptl_crystal_description prism
_exptl_crystal_F_000 860
_exptl_crystal_size_max 0.18
_exptl_crystal_size_mid 0.15
_exptl_crystal_size_min 0.14
_refine_diff_density_max 0.560
_refine_diff_density_min -0.571
_refine_diff_density_rms 0.146
_refine_ls_extinction_method none
_refine_ls_goodness_of_fit_ref 0.995
_refine_ls_hydrogen_treatment refall
_refine_ls_matrix_type full
_refine_ls_number_parameters 257
_refine_ls_number_reflns 5790
_refine_ls_number_restraints 0
_refine_ls_restrained_S_all 0.995
_refine_ls_R_factor_all 0.1451
_refine_ls_R_factor_gt 0.0508
_refine_ls_shift/su_max 0.000
_refine_ls_shift/su_mean 0.000
_refine_ls_structure_factor_coef Fsqd
_refine_ls_weighting_details 'calc w=1/[\s^2^(Fo^2^)+(0.1385P)^2^+0.0000P] where P=(Fo^2^+2Fc^2^)/3'
_refine_ls_weighting_scheme calc
_refine_ls_wR_factor_gt 0.1441
_refine_ls_wR_factor_ref 0.2362
_reflns_number_gt 3018
_reflns_number_total 5790
_reflns_threshold_expression >2sigma(I)
_cod_data_source_file b813401d.txt
_cod_data_source_block annmc5a
_cod_original_sg_symbol_H-M P21/a
_cod_database_code 7200356

loop_
_symmetry_equiv_pos_as_xyz
'x, y, z'
'-x+1/2, y+1/2, -z'
'-x, -y, -z'
'x-1/2, -y-1/2, z'

loop_
_atom_site_label
_atom_site_type_symbol
_atom_site_fract_x
_atom_site_fract_y
_atom_site_fract_z
_atom_site_U_iso_or_equiv
_atom_site_adp_type
_atom_site_occupancy
_atom_site_symmetry_multiplicity
_atom_site_calc_flag
_atom_site_refinement_flags
_atom_site_disorder_assembly
_atom_site_disorder_group
Cl Cl -0.03618(14) -0.10412(12) 0.33003(3) 0.0523(3) Uani 1 1 d . . .
S S 0.10620(12) 0.45754(11) 0.05251(3) 0.0421(3) Uani 1 1 d . . .
O O -0.2341(4) 0.3887(4) 0.50662(9) 0.0653(8) Uani 1 1 d . . .
N1 N -0.1856(4) 0.1910(5) 0.45999(10) 0.0453(8) Uani 1 1 d . . .
H1N H -0.202(6) 0.120(6) 0.4752(15) 0.069(16) Uiso 1 1 d . . .
N2 N 0.0397(3) 0.4312(3) 0.24282(8) 0.0325(6) Uani 1 1 d . . .
N4 N 0.0680(4) 0.4084(3) 0.09903(8) 0.0371(6) Uani 1 1 d . . .
N3 N 0.0172(3) 0.5327(3) 0.16065(7) 0.0304(6) Uani 1 1 d . . .
C1 C -0.0749(4) 0.0731(4) 0.35848(10) 0.0354(7) Uani 1 1 d . . .
C2 C -0.1189(5) 0.0453(4) 0.39717(11) 0.0398(7) Uani 1 1 d . . .
H2 H -0.1315 -0.0618 0.4070 0.048 Uiso 1 1 calc R . .
C3 C -0.1430(4) 0.1830(4) 0.42027(9) 0.0346(7) Uani 1 1 d . . .
C4 C -0.1987(5) 0.3493(5) 0.47293(11) 0.0449(8) Uani 1 1 d . . .
C5 C -0.1565(5) 0.4632(5) 0.43866(11) 0.0444(8) Uani 1 1 d . . .
H5 H -0.1507 0.5787 0.4384 0.053 Uiso 1 1 calc R . .
C6 C -0.1264(4) 0.3431(4) 0.40539(10) 0.0360(7) Uani 1 1 d . . .
C7 C -0.0891(4) 0.3671(4) 0.36675(10) 0.0365(7) Uani 1 1 d . . .
H7 H -0.0805 0.4745 0.3568 0.044 Uiso 1 1 calc R . .
C8 C -0.0637(4) 0.2295(4) 0.34190(9) 0.0312(6) Uani 1 1 d . . .
C9 C -0.0248(4) 0.2503(4) 0.29844(10) 0.0360(7) Uani 1 1 d . . .
H9A H 0.0887 0.1940 0.2949 0.043 Uiso 1 1 calc R . .
H9B H -0.1204 0.1942 0.2817 0.043 Uiso 1 1 calc R . .
C10 C -0.0114(4) 0.4274(4) 0.28364(10) 0.0354(7) Uani 1 1 d . . .
H10A H -0.1278 0.4826 0.2846 0.042 Uiso 1 1 calc R . .
H10B H 0.0787 0.4874 0.3010 0.042 Uiso 1 1 calc R . .
C11 C -0.1109(4) 0.3803(4) 0.21358(10) 0.0388(7) Uani 1 1 d . . .
H11A H -0.2096 0.4600 0.2136 0.047 Uiso 1 1 calc R . .
H11B H -0.1564 0.2726 0.2211 0.047 Uiso 1 1 calc R . .
C12 C -0.0491(4) 0.3700(4) 0.17251(10) 0.0362(7) Uani 1 1 d . . .
H12A H 0.0475 0.2882 0.1722 0.043 Uiso 1 1 calc R . .
H12B H -0.1497 0.3348 0.1537 0.043 Uiso 1 1 calc R . .
C13 C 0.1644(4) 0.5915(4) 0.18983(10) 0.0358(7) Uani 1 1 d . . .
H13A H 0.2026 0.7017 0.1824 0.043 Uiso 1 1 calc R . .
H13B H 0.2682 0.5175 0.1899 0.043 Uiso 1 1 calc R . .
C14 C 0.0999(5) 0.5970(4) 0.23095(11) 0.0407(8) Uani 1 1 d . . .
H14A H 0.1981 0.6353 0.2500 0.049 Uiso 1 1 calc R . .
H14B H -0.0003 0.6751 0.2311 0.049 Uiso 1 1 calc R . .
C15 C 0.0569(4) 0.5430(4) 0.12091(9) 0.0287(6) Uani 1 1 d . . .
C16 C 0.0788(4) 0.6991(4) 0.10045(9) 0.0287(6) Uani 1 1 d . . .
C17 C 0.0648(4) 0.8642(4) 0.11388(10) 0.0355(7) Uani 1 1 d . . .
H17 H 0.0416 0.8872 0.1400 0.043 Uiso 1 1 calc R . .
C18 C 0.0867(5) 0.9916(4) 0.08688(11) 0.0429(8) Uani 1 1 d . . .
H18 H 0.0760 1.1015 0.0950 0.051 Uiso 1 1 calc R . .
C19 C 0.1243(5) 0.9584(5) 0.04810(12) 0.0480(9) Uani 1 1 d . . .
H19 H 0.1432 1.0470 0.0312 0.058 Uiso 1 1 calc R . .
C20 C 0.1343(5) 0.8004(4) 0.03395(11) 0.0406(8) Uani 1 1 d . . .
H20 H 0.1548 0.7788 0.0076 0.049 Uiso 1 1 calc R . .
C21 C 0.1117(4) 0.6691(4) 0.06187(10) 0.0330(7) Uani 1 1 d . . .

loop_
_atom_site_aniso_label
_atom_site_aniso_U_11
_atom_site_aniso_U_22
_atom_site_aniso_U_33
_atom_site_aniso_U_23
_atom_site_aniso_U_13
_atom_site_aniso_U_12
Cl 0.0614(6) 0.0471(5) 0.0494(6) -0.0021(4) 0.0103(4) 0.0051(4)
S 0.0478(5) 0.0371(5) 0.0424(5) -0.0034(4) 0.0097(4) 0.0007(4)
O 0.076(2) 0.070(2) 0.0506(18) -0.0099(15) 0.0122(15) -0.0003(16)
N1 0.0476(18) 0.052(2) 0.0368(17) 0.0018(15) 0.0049(13) -0.0005(14)
N2 0.0307(12) 0.0359(14) 0.0311(14) 0.0009(11) 0.0041(10) -0.0035(10)
N4 0.0441(15) 0.0297(13) 0.0382(16) 0.0011(11) 0.0077(12) 0.0005(11)
N3 0.0331(13) 0.0284(13) 0.0299(14) 0.0031(10) 0.0041(10) -0.0035(10)
C1 0.0327(15) 0.0375(17) 0.0360(18) -0.0010(13) 0.0041(13) 0.0016(13)
C2 0.0407(17) 0.0376(17) 0.0411(19) 0.0047(14) 0.0044(14) 0.0001(14)
C3 0.0320(15) 0.0407(17) 0.0312(16) 0.0006(13) 0.0031(12) -0.0014(13)
C4 0.0437(19) 0.055(2) 0.0364(19) -0.0046(16) 0.0037(15) -0.0017(16)
C5 0.051(2) 0.0410(19) 0.042(2) -0.0051(15) 0.0048(16) -0.0014(16)
C6 0.0316(15) 0.0411(17) 0.0348(17) -0.0014(14) 0.0016(12) -0.0005(13)
C7 0.0334(16) 0.0375(18) 0.0384(18) 0.0030(14) 0.0017(13) -0.0010(13)
C8 0.0271(14) 0.0399(17) 0.0269(15) 0.0021(12) 0.0043(11) 0.0000(12)
C9 0.0309(15) 0.0423(18) 0.0349(18) 0.0005(14) 0.0035(13) 0.0003(13)
C10 0.0314(15) 0.0440(18) 0.0307(17) 0.0002(13) 0.0026(12) -0.0027(13)
C11 0.0380(17) 0.0417(18) 0.0366(18) 0.0049(14) 0.0025(13) -0.0060(14)
C12 0.0367(16) 0.0328(16) 0.0387(18) 0.0035(13) 0.0020(13) -0.0047(13)
C13 0.0350(16) 0.0352(16) 0.0366(18) 0.0037(13) 0.0010(13) -0.0049(13)
C14 0.0383(17) 0.0396(18) 0.044(2) 0.0008(15) 0.0053(14) -0.0038(14)
C15 0.0277(14) 0.0275(14) 0.0311(16) 0.0022(12) 0.0026(11) -0.0006(11)
C16 0.0257(14) 0.0284(14) 0.0320(16) 0.0005(12) 0.0033(11) -0.0017(11)
C17 0.0378(17) 0.0300(16) 0.0384(18) -0.0022(13) 0.0030(13) 0.0008(13)
C18 0.0477(19) 0.0306(16) 0.049(2) 0.0009(15) -0.0020(16) -0.0002(14)
C19 0.049(2) 0.0379(18) 0.056(2) 0.0146(17) 0.0012(17) -0.0050(16)
C20 0.0406(18) 0.045(2) 0.0364(18) 0.0067(15) 0.0048(14) -0.0024(15)
C21 0.0328(15) 0.0319(15) 0.0342(17) 0.0010(13) 0.0025(12) -0.0013(12)

loop_
_atom_type_symbol
_atom_type_description
_atom_type_scat_dispersion_real
_atom_type_scat_dispersion_imag
_atom_type_scat_source
C C 0.0033 0.0016 'International Tables Vol C Tables 4.2.6.8 and 6.1.1.4'
H H 0.0000 0.0000 'International Tables Vol C Tables 4.2.6.8 and 6.1.1.4'
N N 0.0061 0.0033 'International Tables Vol C Tables 4.2.6.8 and 6.1.1.4'
O O 0.0106 0.0060 'International Tables Vol C Tables 4.2.6.8 and 6.1.1.4'
S S 0.1246 0.1234 'International Tables Vol C Tables 4.2.6.8 and 6.1.1.4'
Cl Cl 0.1484 0.1585 'International Tables Vol C Tables 4.2.6.8 and 6.1.1.4'

loop_
_geom_angle_atom_site_label_1
_geom_angle_atom_site_label_2
_geom_angle_atom_site_label_3
_geom_angle
_geom_angle_site_symmetry_1
_geom_angle_site_symmetry_3
_geom_angle_publ_flag
N4 S C21 93.75(15) . . ?
C4 N1 C3 112.3(3) . . ?
C4 N1 H1N 117(4) . . ?
C3 N1 H1N 131(4) . . ?
C10 N2 C11 112.1(2) . . ?
C10 N2 C14 112.8(3) . . ?
C11 N2 C14 107.4(3) . . ?
C15 N4 S 110.9(2) . . ?
C15 N3 C12 114.8(2) . . ?
C15 N3 C13 114.2(2) . . ?
C12 N3 C13 110.5(2) . . ?
C8 C1 C2 123.6(3) . . ?
C8 C1 Cl 120.0(3) . . ?
C2 C1 Cl 116.4(3) . . ?
C3 C2 C1 117.0(3) . . ?
C3 C2 H2 121.5 . . ?
C1 C2 H2 121.5 . . ?
C2 C3 C6 121.4(3) . . ?
C2 C3 N1 128.9(3) . . ?
C6 C3 N1 109.6(3) . . ?
O C4 N1 124.6(4) . . ?
O C4 C5 128.2(4) . . ?
N1 C4 C5 107.2(3) . . ?
C6 C5 C4 103.4(3) . . ?
C6 C5 H5 128.3 . . ?
C4 C5 H5 128.3 . . ?
C7 C6 C3 120.3(3) . . ?
C7 C6 C5 132.2(3) . . ?
C3 C6 C5 107.5(3) . . ?
C6 C7 C8 120.2(3) . . ?
C6 C7 H7 119.9 . . ?
C8 C7 H7 119.9 . . ?
C1 C8 C7 117.3(3) . . ?
C1 C8 C9 120.7(3) . . ?
C7 C8 C9 122.0(3) . . ?
C10 C9 C8 116.2(3) . . ?
C10 C9 H9A 108.2 . . ?
C8 C9 H9A 108.2 . . ?
C10 C9 H9B 108.2 . . ?
C8 C9 H9B 108.2 . . ?
H9A C9 H9B 107.4 . . ?
N2 C10 C9 111.1(3) . . ?
N2 C10 H10A 109.4 . . ?
C9 C10 H10A 109.4 . . ?
N2 C10 H10B 109.4 . . ?
C9 C10 H10B 109.4 . . ?
H10A C10 H10B 108.0 . . ?
N2 C11 C12 110.8(3) . . ?
N2 C11 H11A 109.5 . . ?
C12 C11 H11A 109.5 . . ?
N2 C11 H11B 109.5 . . ?
C12 C11 H11B 109.5 . . ?
H11A C11 H11B 108.1 . . ?
N3 C12 C11 110.0(3) . . ?
N3 C12 H12A 109.7 . . ?
C11 C12 H12A 109.7 . . ?
N3 C12 H12B 109.7 . . ?
C11 C12 H12B 109.7 . . ?
H12A C12 H12B 108.2 . . ?
N3 C13 C14 110.1(3) . . ?
N3 C13 H13A 109.6 . . ?
C14 C13 H13A 109.6 . . ?
N3 C13 H13B 109.6 . . ?
C14 C13 H13B 109.6 . . ?
H13A C13 H13B 108.2 . . ?
N2 C14 C13 110.7(3) . . ?
N2 C14 H14A 109.5 . . ?
C13 C14 H14A 109.5 . . ?
N2 C14 H14B 109.5 . . ?
C13 C14 H14B 109.5 . . ?
H14A C14 H14B 108.1 . . ?
N4 C15 N3 121.1(3) . . ?
N4 C15 C16 115.5(3) . . ?
N3 C15 C16 123.3(3) . . ?
C21 C16 C17 119.8(3) . . ?
C21 C16 C15 109.7(3) . . ?
C17 C16 C15 130.5(3) . . ?
C18 C17 C16 117.9(3) . . ?
C18 C17 H17 121.0 . . ?
C16 C17 H17 121.0 . . ?
C19 C18 C17 121.4(3) . . ?
C19 C18 H18 119.3 . . ?
C17 C18 H18 119.3 . . ?
C20 C19 C18 122.1(3) . . ?
C20 C19 H19 118.9 . . ?
C18 C19 H19 118.9 . . ?
C19 C20 C21 116.4(3) . . ?
C19 C20 H20 121.8 . . ?
C21 C20 H20 121.8 . . ?
C16 C21 C20 122.4(3) . . ?
C16 C21 S 110.1(2) . . ?
C20 C21 S 127.4(3) . . ?

loop_
_geom_bond_atom_site_label_1
_geom_bond_atom_site_label_2
_geom_bond_distance
_geom_bond_site_symmetry_2
_geom_bond_publ_flag
Cl C1 1.755(3) . ?
S N4 1.664(3) . ?
S C21 1.729(3) . ?
O C4 1.229(4) . ?
N1 C4 1.351(5) . ?
N1 C3 1.403(4) . ?
N1 H1N 0.78(5) . ?
N2 C10 1.459(4) . ?
N2 C11 1.468(4) . ?
N2 C14 1.472(4) . ?
N4 C15 1.316(4) . ?
N3 C15 1.398(4) . ?
N3 C12 1.465(4) . ?
N3 C13 1.469(4) . ?
C1 C8 1.381(4) . ?
C1 C2 1.390(5) . ?
C2 C3 1.374(5) . ?
C2 H2 0.9300 . ?
C3 C6 1.390(5) . ?
C4 C5 1.527(5) . ?
C5 C6 1.510(5) . ?
C5 H5 0.9300 . ?
C6 C7 1.368(5) . ?
C7 C8 1.409(5) . ?
C7 H7 0.9300 . ?
C8 C9 1.525(4) . ?
C9 C10 1.514(4) . ?
C9 H9A 0.9700 . ?
C9 H9B 0.9700 . ?
C10 H10A 0.9700 . ?
C10 H10B 0.9700 . ?
C11 C12 1.498(5) . ?
C11 H11A 0.9700 . ?
C11 H11B 0.9700 . ?
C12 H12A 0.9700 . ?
C12 H12B 0.9700 . ?
C13 C14 1.506(5) . ?
C13 H13A 0.9700 . ?
C13 H13B 0.9700 . ?
C14 H14A 0.9700 . ?
C14 H14B 0.9700 . ?
C15 C16 1.448(4) . ?
C16 C21 1.365(4) . ?
C16 C17 1.409(4) . ?
C17 C18 1.389(5) . ?
C17 H17 0.9300 . ?
C18 C19 1.385(5) . ?
C18 H18 0.9300 . ?
C19 C20 1.361(5) . ?
C19 H19 0.9300 . ?
C20 C21 1.433(5) . ?
C20 H20 0.9300 . ?

loop_
_cod_related_entry_id
_cod_related_entry_database
_cod_related_entry_code
1 ChemSpider 54841
